data_4120713
loop_
_publ_author_name
'Pradip Bag'
'Sushanta K. Pal'
'Mikhail E. Itkis'
'Arindam Sarkar'
'Fook S. Tham'
'Bruno Donnadieu'
'Robert C. Haddon'

_publ_section_title
;
 Synthesis of Tetrachalcogenide-Substituted Phenalenyl Derivatives:
 Preparation and Solid-State Characterization of
 Bis(3,4,6,7-tetrathioalkyl-phenalenyl)boron Radicals
;
_journal_name_full 'Journal of the American Chemical Society'
_journal_page_first 12936
_journal_page_last 12939
_journal_paper_doi 10.1021/ja405814f
_journal_volume 135
_journal_year 2013
_chemical_formula_sum 'C34 H30 B Cl0 O4 S8'
_chemical_formula_weight 769.87
_chemical_name_systematic
; 
 ? 
;
_space_group_IT_number 2
_symmetry_cell_setting triclinic
_symmetry_space_group_name_Hall '-P 1'
_symmetry_space_group_name_H-M 'P -1'
_atom_sites_solution_hydrogens geom
_atom_sites_solution_primary direct
_atom_sites_solution_secondary difmap
_audit_creation_method SHELXL-97
_cell_angle_alpha 106.125(8)
_cell_angle_beta 102.415(8)
_cell_angle_gamma 94.755(9)
_cell_formula_units_Z 2
_cell_length_a 8.296(6)
_cell_length_b 14.369(10)
_cell_length_c 15.486(11)
_cell_measurement_reflns_used 1704
_cell_measurement_temperature 100(2)
_cell_measurement_theta_max 23.94
_cell_measurement_theta_min 2.35
_cell_volume 1712(2)
_computing_cell_refinement 'Bruker SAINT'
_computing_data_collection 'Bruker APEX2'
_computing_data_reduction 'Bruker SAINT'
_computing_molecular_graphics 'Bruker SHELXTL'
_computing_publication_material 'Bruker SHELXTL'
_computing_structure_refinement 'SHELXL-97 (Sheldrick, 1997)'
_computing_structure_solution 'SHELXS-97 (Sheldrick, 2008)'
_diffrn_ambient_temperature 100(2)
_diffrn_measured_fraction_theta_full 0.974
_diffrn_measured_fraction_theta_max 0.974
_diffrn_measurement_device_type 'Bruker APEX-II CCD'
_diffrn_measurement_method '\f and \w scans'
_diffrn_radiation_monochromator graphite
_diffrn_radiation_source 'fine-focus sealed tube'
_diffrn_radiation_type MoK\a
_diffrn_radiation_wavelength 0.71073
_diffrn_reflns_av_R_equivalents 0.0729
_diffrn_reflns_av_sigmaI/netI 0.1372
_diffrn_reflns_limit_h_max 9
_diffrn_reflns_limit_h_min -9
_diffrn_reflns_limit_k_max 16
_diffrn_reflns_limit_k_min -14
_diffrn_reflns_limit_l_max 17
_diffrn_reflns_limit_l_min -17
_diffrn_reflns_number 10198
_diffrn_reflns_theta_full 24.11
_diffrn_reflns_theta_max 24.11
_diffrn_reflns_theta_min 2.35
_diffrn_standards_number 0
_exptl_absorpt_coefficient_mu 0.561
_exptl_absorpt_correction_T_max 0.9460
_exptl_absorpt_correction_T_min 0.8321
_exptl_absorpt_correction_type none
_exptl_crystal_colour black
_exptl_crystal_density_diffrn 1.494
_exptl_crystal_description 'needle frag'
_exptl_crystal_F_000 798
_exptl_crystal_size_max 0.34
_exptl_crystal_size_mid 0.25
_exptl_crystal_size_min 0.10
_refine_diff_density_max 0.454
_refine_diff_density_min -0.415
_refine_diff_density_rms 0.101
_refine_ls_extinction_coef 0.0050(7)
_refine_ls_extinction_expression Fc^*^=kFc[1+0.001xFc^2^\l^3^/sin(2\q)]^-1/4^
_refine_ls_extinction_method SHELXL
_refine_ls_goodness_of_fit_ref 0.893
_refine_ls_hydrogen_treatment mixed
_refine_ls_matrix_type full
_refine_ls_number_parameters 433
_refine_ls_number_reflns 5320
_refine_ls_number_restraints 0
_refine_ls_restrained_S_all 0.893
_refine_ls_R_factor_all 0.1134
_refine_ls_R_factor_gt 0.0591
_refine_ls_shift/su_max 0.000
_refine_ls_shift/su_mean 0.000
_refine_ls_structure_factor_coef Fsqd
_refine_ls_weighting_details 'calc w=1/[\s^2^(Fo^2^)+(0.0600P)^2^+0.0000P] where P=(Fo^2^+2Fc^2^)/3'
_refine_ls_weighting_scheme calc
_refine_ls_wR_factor_gt 0.1215
_refine_ls_wR_factor_ref 0.1367
_reflns_number_gt 3027
_reflns_number_total 5320
_reflns_threshold_expression >2sigma(I)
_cod_data_source_file ja405814f_si_005.cif
_cod_data_source_block shelxl
_cod_database_code 4120713

loop_
_symmetry_equiv_pos_as_xyz
'x, y, z'
'-x, -y, -z'

loop_
_atom_site_label
_atom_site_type_symbol
_atom_site_fract_x
_atom_site_fract_y
_atom_site_fract_z
_atom_site_U_iso_or_equiv
_atom_site_adp_type
_atom_site_occupancy
_atom_site_symmetry_multiplicity
_atom_site_calc_flag
_atom_site_refinement_flags
B1 B 0.7326(8) 0.3262(5) 0.1680(5) 0.0266(17) Uani 1 1 d .
S1 S 0.73410(19) 0.61412(11) 0.56644(10) 0.0264(4) Uani 1 1 d .
S2 S 0.84626(19) 0.81799(11) 0.57179(10) 0.0273(4) Uani 1 1 d .
S3 S 1.32761(18) 0.82897(11) 0.38818(11) 0.0258(4) Uani 1 1 d .
S4 S 1.18842(18) 0.71730(11) 0.18276(10) 0.0263(4) Uani 1 1 d .
S5 S 0.34948(18) 0.10871(11) -0.25086(10) 0.0232(4) Uani 1 1 d .
S6 S 0.41656(19) -0.08715(11) -0.30926(10) 0.0286(4) Uani 1 1 d .
S7 S 0.82938(17) -0.21965(10) -0.07026(10) 0.0216(4) Uani 1 1 d .
S8 S 0.97125(17) -0.09408(10) 0.11370(10) 0.0214(4) Uani 1 1 d .
O1 O 0.6664(4) 0.3733(3) 0.2460(3) 0.0248(10) Uani 1 1 d .
O2 O 0.8616(4) 0.3887(3) 0.1509(2) 0.0225(9) Uani 1 1 d .
O3 O 0.5937(4) 0.2943(3) 0.0856(2) 0.0226(10) Uani 1 1 d .
O4 O 0.8036(4) 0.2410(3) 0.1884(2) 0.0224(9) Uani 1 1 d .
C1 C 0.7431(7) 0.4622(4) 0.3085(4) 0.0232(14) Uani 1 1 d .
C2 C 0.6978(7) 0.4944(4) 0.3902(4) 0.0230(14) Uani 1 1 d .
H2 H 0.6175 0.4536 0.4043 0.028 Uiso 1 1 calc R
C3 C 0.7681(6) 0.5867(4) 0.4536(4) 0.0215(14) Uani 1 1 d .
C3A C 0.8771(6) 0.6527(4) 0.4303(4) 0.0199(14) Uani 1 1 d .
C4 C 0.9375(6) 0.7534(4) 0.4845(4) 0.0225(14) Uani 1 1 d .
C5 C 1.0720(7) 0.8019(4) 0.4655(4) 0.0210(14) Uani 1 1 d .
H5 H 1.1221 0.8647 0.5072 0.025 Uiso 1 1 calc R
C6 C 1.1372(7) 0.7651(4) 0.3906(4) 0.0209(14) Uani 1 1 d .
C6A C 1.0546(6) 0.6748(4) 0.3207(4) 0.0210(14) Uani 1 1 d .
C7 C 1.0853(7) 0.6383(4) 0.2311(4) 0.0235(14) Uani 1 1 d .
C8 C 1.0213(6) 0.5422(4) 0.1770(4) 0.0245(15) Uani 1 1 d .
H8 H 1.0508 0.5170 0.1199 0.029 Uiso 1 1 calc R
C9 C 0.9158(6) 0.4824(4) 0.2041(4) 0.0184(13) Uani 1 1 d .
C9A C 0.8618(6) 0.5206(4) 0.2860(4) 0.0175(13) Uani 1 1 d .
C9B C 0.9325(6) 0.6167(4) 0.3463(4) 0.0197(14) Uani 1 1 d .
C11 C 0.5856(6) 0.2107(4) 0.0176(4) 0.0181(13) Uani 1 1 d .
C12 C 0.4837(6) 0.1979(4) -0.0689(4) 0.0195(13) Uani 1 1 d .
H12 H 0.4217 0.2483 -0.0789 0.023 Uiso 1 1 calc R
C13 C 0.4696(6) 0.1143(4) -0.1409(4) 0.0168(13) Uani 1 1 d .
C13A C 0.5555(6) 0.0329(4) -0.1266(4) 0.0186(13) Uani 1 1 d .
C14 C 0.5395(6) -0.0596(4) -0.1945(4) 0.0182(13) Uani 1 1 d .
C15 C 0.6236(6) -0.1309(4) -0.1719(4) 0.0204(14) Uani 1 1 d .
H15 H 0.6087 -0.1924 -0.2183 0.024 Uiso 1 1 calc R
C16 C 0.7302(6) -0.1193(4) -0.0850(4) 0.0197(13) Uani 1 1 d .
C16A C 0.7507(6) -0.0287(4) -0.0127(4) 0.0174(13) Uani 1 1 d .
C17 C 0.8560(6) -0.0081(4) 0.0802(4) 0.0211(14) Uani 1 1 d .
C18 C 0.8691(6) 0.0825(4) 0.1455(4) 0.0174(13) Uani 1 1 d .
H18 H 0.9380 0.0952 0.2063 0.021 Uiso 1 1 calc R
C19 C 0.7834(6) 0.1543(4) 0.1233(4) 0.0185(13) Uani 1 1 d .
C19A C 0.6781(6) 0.1378(4) 0.0342(3) 0.0152(13) Uani 1 1 d .
C19B C 0.6614(6) 0.0458(4) -0.0364(4) 0.0181(13) Uani 1 1 d .
C20 C 0.7276(8) 0.4955(5) 0.5851(4) 0.0332(16) Uani 1 1 d .
H20A H 0.6205 0.4549 0.5493 0.050 Uiso 1 1 calc R
H20B H 0.7400 0.5036 0.6512 0.050 Uiso 1 1 calc R
H20C H 0.8189 0.4637 0.5648 0.050 Uiso 1 1 calc R
C21 C 0.8112(8) 0.9259(4) 0.5348(4) 0.0315(16) Uani 1 1 d .
H21A H 0.9182 0.9681 0.5480 0.047 Uiso 1 1 calc R
H21B H 0.7372 0.9622 0.5685 0.047 Uiso 1 1 calc R
H21C H 0.7594 0.9056 0.4680 0.047 Uiso 1 1 calc R
C22 C 1.4586(7) 0.7334(4) 0.3846(4) 0.0307(16) Uani 1 1 d .
H22A H 1.4655 0.7120 0.4399 0.046 Uiso 1 1 calc R
H22B H 1.5708 0.7591 0.3830 0.046 Uiso 1 1 calc R
H22C H 1.4102 0.6777 0.3289 0.046 Uiso 1 1 calc R
C23 C 1.1087(7) 0.6590(4) 0.0606(4) 0.0302(15) Uani 1 1 d .
H23A H 1.1671 0.6033 0.0407 0.045 Uiso 1 1 calc R
H23B H 1.1266 0.7060 0.0271 0.045 Uiso 1 1 calc R
H23C H 0.9890 0.6356 0.0472 0.045 Uiso 1 1 calc R
C24 C 0.2735(7) 0.2246(4) -0.2331(4) 0.0280(15) Uani 1 1 d .
H24A H 0.2098 0.2326 -0.1857 0.042 Uiso 1 1 calc R
H24B H 0.2011 0.2265 -0.2914 0.042 Uiso 1 1 calc R
H24C H 0.3682 0.2778 -0.2124 0.042 Uiso 1 1 calc R
C25 C 0.4200(7) -0.2154(4) -0.3614(4) 0.0271(15) Uani 1 1 d .
H25A H 0.5336 -0.2253 -0.3663 0.041 Uiso 1 1 calc R
H25B H 0.3438 -0.2378 -0.4235 0.041 Uiso 1 1 calc R
H25C H 0.3845 -0.2529 -0.3229 0.041 Uiso 1 1 calc R
C26 C 0.7685(7) -0.3117(4) -0.1820(4) 0.0252(15) Uani 1 1 d .
H26A H 0.6472 -0.3314 -0.1994 0.038 Uiso 1 1 calc R
H26B H 0.8237 -0.3689 -0.1789 0.038 Uiso 1 1 calc R
H26C H 0.8017 -0.2850 -0.2284 0.038 Uiso 1 1 calc R
C27 C 1.0750(7) -0.0343(4) 0.2330(4) 0.0243(14) Uani 1 1 d .
H27A H 1.1496 0.0245 0.2380 0.036 Uiso 1 1 calc R
H27B H 1.1403 -0.0790 0.2579 0.036 Uiso 1 1 calc R
H27C H 0.9918 -0.0157 0.2685 0.036 Uiso 1 1 calc R

loop_
_atom_site_aniso_label
_atom_site_aniso_U_11
_atom_site_aniso_U_22
_atom_site_aniso_U_33
_atom_site_aniso_U_23
_atom_site_aniso_U_13
_atom_site_aniso_U_12
B1 0.025(4) 0.015(4) 0.033(4) 0.000(3) 0.002(3) 0.005(3)
S1 0.0357(9) 0.0124(8) 0.0299(9) 0.0025(7) 0.0121(7) 0.0008(7)
S2 0.0366(9) 0.0118(8) 0.0287(9) -0.0014(7) 0.0089(7) 0.0004(7)
S3 0.0226(8) 0.0133(8) 0.0363(10) 0.0027(7) 0.0056(7) -0.0034(6)
S4 0.0308(9) 0.0146(9) 0.0286(9) 0.0020(7) 0.0058(7) -0.0040(7)
S5 0.0276(8) 0.0129(8) 0.0253(9) 0.0026(7) 0.0033(6) 0.0029(7)
S6 0.0388(10) 0.0140(9) 0.0235(9) -0.0035(7) -0.0009(7) 0.0060(7)
S7 0.0248(8) 0.0094(8) 0.0256(9) -0.0005(6) 0.0034(6) 0.0034(6)
S8 0.0233(8) 0.0104(8) 0.0250(8) -0.0010(6) 0.0032(6) 0.0017(6)
O1 0.028(2) 0.008(2) 0.032(2) -0.0040(18) 0.0099(18) -0.0026(17)
O2 0.028(2) 0.007(2) 0.024(2) -0.0033(17) 0.0035(17) -0.0065(17)
O3 0.026(2) 0.007(2) 0.027(2) -0.0039(18) 0.0043(18) 0.0012(17)
O4 0.025(2) 0.004(2) 0.029(2) -0.0066(17) 0.0028(17) -0.0016(17)
C1 0.026(3) 0.005(3) 0.029(4) -0.007(3) 0.003(3) -0.002(3)
C2 0.027(3) 0.012(3) 0.032(4) 0.007(3) 0.012(3) 0.000(3)
C3 0.023(3) 0.014(3) 0.028(3) 0.004(3) 0.009(3) 0.006(3)
C3A 0.024(3) 0.007(3) 0.023(3) -0.002(3) 0.001(3) 0.005(3)
C4 0.020(3) 0.014(3) 0.027(3) -0.001(3) 0.004(3) 0.000(3)
C5 0.027(3) 0.008(3) 0.020(3) -0.004(3) 0.002(3) -0.002(3)
C6 0.023(3) 0.003(3) 0.029(3) 0.001(3) -0.003(3) 0.000(2)
C6A 0.018(3) 0.013(3) 0.027(4) 0.003(3) 0.000(2) 0.003(3)
C7 0.024(3) 0.010(3) 0.032(4) 0.003(3) 0.005(3) 0.002(3)
C8 0.023(3) 0.016(3) 0.027(4) -0.004(3) 0.005(3) 0.001(3)
C9 0.018(3) 0.007(3) 0.023(3) -0.001(3) 0.001(2) -0.002(2)
C9A 0.018(3) 0.011(3) 0.021(3) 0.000(3) 0.005(2) 0.001(2)
C9B 0.013(3) 0.014(3) 0.026(3) 0.002(3) -0.003(2) 0.000(2)
C11 0.014(3) 0.010(3) 0.028(3) 0.002(3) 0.006(2) -0.002(2)
C12 0.014(3) 0.011(3) 0.031(4) 0.003(3) 0.003(3) 0.005(2)
C13 0.016(3) 0.013(3) 0.025(3) 0.008(3) 0.010(2) -0.001(2)
C13A 0.017(3) 0.014(3) 0.020(3) 0.001(3) 0.002(2) -0.001(2)
C14 0.016(3) 0.015(3) 0.020(3) -0.001(3) 0.007(2) -0.001(3)
C15 0.026(3) 0.011(3) 0.021(3) -0.002(3) 0.007(3) 0.003(3)
C16 0.018(3) 0.015(3) 0.025(3) 0.004(3) 0.010(3) -0.003(2)
C16A 0.023(3) 0.008(3) 0.020(3) -0.001(3) 0.009(2) 0.001(2)
C17 0.013(3) 0.015(3) 0.032(4) 0.004(3) 0.005(3) -0.002(2)
C18 0.017(3) 0.010(3) 0.019(3) -0.004(3) 0.005(2) 0.001(2)
C19 0.022(3) 0.009(3) 0.020(3) 0.000(3) 0.005(2) -0.006(2)
C19A 0.016(3) 0.009(3) 0.017(3) 0.000(2) 0.004(2) 0.001(2)
C19B 0.017(3) 0.012(3) 0.022(3) 0.000(3) 0.007(2) -0.004(2)
C20 0.038(4) 0.029(4) 0.033(4) 0.008(3) 0.011(3) 0.007(3)
C21 0.049(4) 0.007(3) 0.039(4) 0.009(3) 0.009(3) 0.012(3)
C22 0.021(3) 0.030(4) 0.043(4) 0.015(3) 0.008(3) 0.001(3)
C23 0.042(4) 0.021(4) 0.029(4) 0.007(3) 0.012(3) 0.003(3)
C24 0.031(3) 0.015(3) 0.035(4) 0.006(3) 0.003(3) 0.006(3)
C25 0.031(3) 0.016(3) 0.027(4) -0.002(3) 0.001(3) 0.006(3)
C26 0.032(3) 0.012(3) 0.023(3) -0.006(3) 0.001(3) 0.012(3)
C27 0.027(3) 0.021(3) 0.020(3) 0.004(3) -0.002(2) 0.004(3)

loop_
_atom_type_symbol
_atom_type_description
_atom_type_scat_dispersion_real
_atom_type_scat_dispersion_imag
_atom_type_scat_source
C C 0.0033 0.0016 'International Tables Vol C Tables 4.2.6.8 and 6.1.1.4'
H H 0.0000 0.0000 'International Tables Vol C Tables 4.2.6.8 and 6.1.1.4'
B B 0.0013 0.0007 'International Tables Vol C Tables 4.2.6.8 and 6.1.1.4'
O O 0.0106 0.0060 'International Tables Vol C Tables 4.2.6.8 and 6.1.1.4'
S S 0.1246 0.1234 'International Tables Vol C Tables 4.2.6.8 and 6.1.1.4'
Cl Cl 0.1484 0.1585 'International Tables Vol C Tables 4.2.6.8 and 6.1.1.4'

loop_
_geom_angle_atom_site_label_1
_geom_angle_atom_site_label_2
_geom_angle_atom_site_label_3
_geom_angle
O1 B1 O2 114.6(5)
O1 B1 O3 107.4(5)
O2 B1 O3 108.4(5)
O1 B1 O4 106.8(5)
O2 B1 O4 108.8(5)
O3 B1 O4 110.9(5)
C3 S1 C20 101.6(3)
C4 S2 C21 100.1(3)
C6 S3 C22 100.5(3)
C7 S4 C23 102.4(3)
C13 S5 C24 104.3(3)
C14 S6 C25 104.9(3)
C16 S7 C26 105.5(3)
C17 S8 C27 104.4(3)
C1 O1 B1 121.6(5)
C9 O2 B1 122.3(4)
C11 O3 B1 121.2(4)
C19 O4 B1 122.2(4)
C2 C1 O1 119.5(5)
C2 C1 C9A 120.8(5)
O1 C1 C9A 119.7(5)
C1 C2 C3 120.9(5)
C2 C3 C3A 120.5(5)
C2 C3 S1 118.2(4)
C3A C3 S1 121.0(4)
C3 C3A C4 124.9(5)
C3 C3A C9B 118.2(5)
C4 C3A C9B 116.9(5)
C5 C4 C3A 118.1(5)
C5 C4 S2 119.0(4)
C3A C4 S2 122.9(4)
C6 C5 C4 124.5(5)
C5 C6 C6A 119.5(5)
C5 C6 S3 117.6(4)
C6A C6 S3 122.8(4)
C7 C6A C6 125.8(5)
C7 C6A C9B 118.4(5)
C6 C6A C9B 115.8(5)
C8 C7 C6A 120.0(5)
C8 C7 S4 119.0(4)
C6A C7 S4 120.7(4)
C9 C8 C7 121.8(5)
O2 C9 C8 119.5(5)
O2 C9 C9A 120.5(5)
C8 C9 C9A 119.9(5)
C1 C9A C9 119.5(5)
C1 C9A C9B 120.6(5)
C9 C9A C9B 119.8(5)
C9A C9B C3A 118.4(5)
C9A C9B C6A 119.0(5)
C3A C9B C6A 122.5(5)
O3 C11 C12 118.8(5)
O3 C11 C19A 120.9(5)
C12 C11 C19A 120.4(5)
C13 C12 C11 121.6(5)
C12 C13 C13A 120.7(5)
C12 C13 S5 118.2(4)
C13A C13 S5 121.1(4)
C14 C13A C19B 117.0(5)
C14 C13A C13 125.2(5)
C19B C13A C13 117.8(5)
C15 C14 C13A 119.7(5)
C15 C14 S6 117.5(4)
C13A C14 S6 122.8(4)
C14 C15 C16 124.4(5)
C15 C16 C16A 119.2(5)
C15 C16 S7 117.4(4)
C16A C16 S7 123.4(4)
C16 C16A C19B 116.4(5)
C16 C16A C17 124.4(5)
C19B C16A C17 119.2(4)
C18 C17 C16A 120.2(5)
C18 C17 S8 117.8(4)
C16A C17 S8 122.0(4)
C19 C18 C17 120.9(5)
O4 C19 C18 118.3(5)
O4 C19 C19A 120.5(5)
C18 C19 C19A 121.2(5)
C11 C19A C19 118.7(5)
C11 C19A C19B 121.0(5)
C19 C19A C19B 120.2(5)
C13A C19B C16A 123.4(5)
C13A C19B C19A 118.3(5)
C16A C19B C19A 118.2(5)

loop_
_geom_bond_atom_site_label_1
_geom_bond_atom_site_label_2
_geom_bond_distance
B1 O1 1.453(8)
B1 O2 1.455(8)
B1 O3 1.457(7)
B1 O4 1.484(8)
S1 C3 1.771(6)
S1 C20 1.804(7)
S2 C4 1.767(5)
S2 C21 1.820(6)
S3 C6 1.773(6)
S3 C22 1.817(6)
S4 C7 1.780(6)
S4 C23 1.791(6)
S5 C13 1.755(6)
S5 C24 1.800(6)
S6 C14 1.766(6)
S6 C25 1.800(6)
S7 C16 1.762(6)
S7 C26 1.800(5)
S8 C17 1.746(6)
S8 C27 1.790(5)
O1 C1 1.373(6)
O2 C9 1.348(6)
O3 C11 1.345(6)
O4 C19 1.338(6)
C1 C2 1.366(7)
C1 C9A 1.403(8)
C2 C3 1.402(7)
C3 C3A 1.427(8)
C3A C4 1.439(7)
C3A C9B 1.447(8)
C4 C5 1.394(8)
C5 C6 1.376(7)
C6 C6A 1.441(7)
C6A C7 1.427(8)
C6A C9B 1.448(8)
C7 C8 1.390(7)
C8 C9 1.384(8)
C9 C9A 1.417(7)
C9A C9B 1.426(7)
C11 C12 1.376(7)
C11 C19A 1.397(7)
C12 C13 1.371(7)
C13 C13A 1.463(7)
C13A C14 1.422(7)
C13A C19B 1.435(7)
C14 C15 1.368(7)
C15 C16 1.399(7)
C16 C16A 1.432(7)
C16A C19B 1.436(7)
C16A C17 1.449(7)
C17 C18 1.388(7)
C18 C19 1.379(7)
C19 C19A 1.410(7)
C19A C19B 1.436(7)
